data_4073148
loop_
_publ_author_name
'Fandos, Rosa'
'Gallego, Beatriz'
'Otero, Antonio'
'Rodr\'iguez, Ana'
'Ruiz, Mar\'ia Jos\'e'
'Terreros, Pilar'
'Pastor, Cesar'

_publ_section_title
;
 Cationic Titanium Complexes Containing Alkoxide and Carboxylate Pincer
 Ligands; Noninnocent Role of the Anionic Moieties in Their Reactivity
;
_journal_issue 11
_journal_name_full Organometallics
_journal_page_first 2896
_journal_paper_doi 10.1021/om070119h
_journal_volume 26
_journal_year 2007
_chemical_formula_moiety 'C34 H44 N2 O5 Ti2, C24 H20 B'
_chemical_formula_sum 'C58 H64 B N2 O5 Ti2'
_chemical_formula_weight 975.72
_chemical_name_systematic
; 
 ? 
;
_space_group_IT_number 2
_symmetry_cell_setting triclinic
_symmetry_space_group_name_Hall '-P 1'
_symmetry_space_group_name_H-M 'P -1'
_atom_sites_solution_hydrogens geom
_atom_sites_solution_primary direct
_atom_sites_solution_secondary difmap
_audit_creation_method SHELXL-97
_cell_angle_alpha 87.364(2)
_cell_angle_beta 79.293(2)
_cell_angle_gamma 89.547(2)
_cell_formula_units_Z 2
_cell_length_a 12.3221(6)
_cell_length_b 13.4653(6)
_cell_length_c 18.9223(9)
_cell_measurement_temperature 100(2)
_cell_volume 3081.7(3)
_computing_cell_refinement 'Bruker SMART'
_computing_data_collection 'Bruker SMART'
_computing_data_reduction 'Bruker SAINT'
_computing_molecular_graphics 'Bruker SHELXTL'
_computing_publication_material 'Bruker SHELXTL'
_computing_structure_refinement 'SHELXL-97 (Sheldrick, 1997)'
_computing_structure_solution 'SHELXS-97 (Sheldrick, 1990)'
_diffrn_ambient_temperature 100(2)
_diffrn_measured_fraction_theta_full 0.874
_diffrn_measured_fraction_theta_max 0.874
_diffrn_measurement_device_type 'CCD area detector'
_diffrn_measurement_method 'phi and omega scans'
_diffrn_radiation_monochromator graphite
_diffrn_radiation_source 'fine-focus sealed tube'
_diffrn_radiation_type CuK\a
_diffrn_radiation_wavelength 1.54178
_diffrn_reflns_av_R_equivalents 0.0462
_diffrn_reflns_av_sigmaI/netI 0.0811
_diffrn_reflns_limit_h_max 13
_diffrn_reflns_limit_h_min -14
_diffrn_reflns_limit_k_max 14
_diffrn_reflns_limit_k_min -13
_diffrn_reflns_limit_l_max 21
_diffrn_reflns_limit_l_min -19
_diffrn_reflns_number 16536
_diffrn_reflns_theta_full 62.43
_diffrn_reflns_theta_max 62.43
_diffrn_reflns_theta_min 3.65
_exptl_absorpt_coefficient_mu 2.529
_exptl_absorpt_correction_T_max 0.927
_exptl_absorpt_correction_T_min 0.859
_exptl_absorpt_correction_type multi-scan
_exptl_absorpt_process_details 'SADABS (Sheldrick, 2001)'
_exptl_crystal_colour yellow
_exptl_crystal_density_diffrn 1.052
_exptl_crystal_density_meas 0
_exptl_crystal_density_method 'not measured'
_exptl_crystal_description prism
_exptl_crystal_F_000 1030
_exptl_crystal_size_max 0.10
_exptl_crystal_size_mid 0.05
_exptl_crystal_size_min 0.03
_refine_diff_density_max 0.463
_refine_diff_density_min -0.265
_refine_diff_density_rms 0.055
_refine_ls_extinction_method none
_refine_ls_goodness_of_fit_ref 0.886
_refine_ls_hydrogen_treatment constr
_refine_ls_matrix_type full
_refine_ls_number_parameters 623
_refine_ls_number_reflns 8574
_refine_ls_number_restraints 0
_refine_ls_restrained_S_all 0.886
_refine_ls_R_factor_all 0.0813
_refine_ls_R_factor_gt 0.0532
_refine_ls_shift/su_max 0.001
_refine_ls_shift/su_mean 0.000
_refine_ls_structure_factor_coef Fsqd
_refine_ls_weighting_details 'calc w=1/[\s^2^(Fo^2^)+(0.0762P)^2^+0.0000P] where P=(Fo^2^+2Fc^2^)/3'
_refine_ls_weighting_scheme calc
_refine_ls_wR_factor_gt 0.1253
_refine_ls_wR_factor_ref 0.1351
_reflns_number_gt 5484
_reflns_number_total 8574
_reflns_threshold_expression >2sigma(I)
_cod_data_source_file om070119h-file002.cif
_cod_data_source_block 10
_cod_depositor_comments
;
The following automatic conversions were performed:

'_symmetry_cell_setting' value 'Triclinic' changed to 'triclinic'
according to /home/saulius/struct/CIF-dictionaries/cif_core.dic
dictionary named 'cif_core.dic' version 2.4.1 from 2010-06-29.

Automatic conversion script
Id: cif_fix_values 1715 2011-07-08 13:25:40Z adriana 
;
_cod_original_sg_symbol_H-M P-1
_cod_database_code 4073148

loop_
_symmetry_equiv_pos_as_xyz
'x, y, z'
'-x, -y, -z'

loop_
_atom_site_label
_atom_site_type_symbol
_atom_site_fract_x
_atom_site_fract_y
_atom_site_fract_z
_atom_site_U_iso_or_equiv
_atom_site_adp_type
_atom_site_occupancy
_atom_site_symmetry_multiplicity
_atom_site_calc_flag
_atom_site_refinement_flags
Ti1 Ti -0.03806(5) 0.95814(5) 0.79991(4) 0.03444(19) Uani 1 1 d .
Ti2 Ti 0.08108(5) 0.77529(5) 0.67911(4) 0.03356(19) Uani 1 1 d .
B1 B 0.4199(3) 0.2699(3) 0.6806(2) 0.0348(10) Uani 1 1 d .
C1 C 0.1044(3) 1.1253(3) 0.7084(2) 0.0383(9) Uani 1 1 d .
H1A H 0.1377 1.1306 0.6566 0.046 Uiso 1 1 calc R
H1B H 0.1504 1.1640 0.7349 0.046 Uiso 1 1 calc R
C2 C -0.0105(3) 1.1661(3) 0.71981(19) 0.0367(9) Uani 1 1 d .
C3 C -0.0437(3) 1.2563(3) 0.6933(2) 0.0464(10) Uani 1 1 d .
H3 H 0.0092 1.3027 0.6683 0.056 Uiso 1 1 calc R
C4 C -0.1551(4) 1.2779(3) 0.7038(2) 0.0535(12) Uani 1 1 d .
H4 H -0.1795 1.3396 0.6861 0.064 Uiso 1 1 calc R
C5 C -0.2311(3) 1.2095(3) 0.7400(2) 0.0477(11) Uani 1 1 d .
H5 H -0.3079 1.2238 0.7475 0.057 Uiso 1 1 calc R
C6 C -0.1939(3) 1.1199(3) 0.7653(2) 0.0397(9) Uani 1 1 d .
C7 C -0.2606(3) 1.0313(3) 0.7993(2) 0.0410(10) Uani 1 1 d .
H7A H -0.2943 1.0441 0.8497 0.049 Uiso 1 1 calc R
H7B H -0.3207 1.0186 0.7726 0.049 Uiso 1 1 calc R
C8 C 0.0446(5) 1.0234(4) 0.8925(2) 0.0723(17) Uani 1 1 d .
C9 C 0.0787(3) 0.9228(5) 0.8828(2) 0.0666(15) Uani 1 1 d .
C10 C -0.0192(4) 0.8644(3) 0.9037(2) 0.0562(12) Uani 1 1 d .
C11 C -0.1050(4) 0.9283(4) 0.9249(2) 0.0576(13) Uani 1 1 d .
C12 C -0.0691(5) 1.0231(4) 0.9174(2) 0.0629(13) Uani 1 1 d .
C13 C 0.1218(8) 1.1112(6) 0.8801(3) 0.204(6) Uani 1 1 d .
H13A H 0.0943 1.1616 0.8487 0.306 Uiso 1 1 calc R
H13B H 0.1955 1.0896 0.8571 0.306 Uiso 1 1 calc R
H13C H 0.1257 1.1396 0.9263 0.306 Uiso 1 1 calc R
C14 C 0.1924(5) 0.8852(7) 0.8548(3) 0.147(4) Uani 1 1 d .
H14A H 0.2221 0.9199 0.8086 0.221 Uiso 1 1 calc R
H14B H 0.1893 0.8136 0.8479 0.221 Uiso 1 1 calc R
H14C H 0.2403 0.8974 0.8894 0.221 Uiso 1 1 calc R
C15 C -0.0245(7) 0.7530(4) 0.9033(3) 0.122(3) Uani 1 1 d .
H15A H 0.0033 0.7239 0.9449 0.183 Uiso 1 1 calc R
H15B H 0.0209 0.7302 0.8588 0.183 Uiso 1 1 calc R
H15C H -0.1012 0.7322 0.9059 0.183 Uiso 1 1 calc R
C16 C -0.2246(4) 0.8941(6) 0.9517(3) 0.122(3) Uani 1 1 d .
H16A H -0.2691 0.9503 0.9719 0.182 Uiso 1 1 calc R
H16B H -0.2264 0.8408 0.9889 0.182 Uiso 1 1 calc R
H16C H -0.2547 0.8695 0.9113 0.182 Uiso 1 1 calc R
C17 C -0.1337(7) 1.1175(5) 0.9377(3) 0.135(3) Uani 1 1 d .
H17A H -0.1393 1.1577 0.8940 0.202 Uiso 1 1 calc R
H17B H -0.0956 1.1558 0.9686 0.202 Uiso 1 1 calc R
H17C H -0.2080 1.1000 0.9637 0.202 Uiso 1 1 calc R
C18 C 0.2068(3) 0.6012(3) 0.7160(2) 0.0477(11) Uani 1 1 d .
H18A H 0.1847 0.5426 0.6923 0.057 Uiso 1 1 calc R
H18B H 0.2360 0.5774 0.7591 0.057 Uiso 1 1 calc R
C19 C 0.2946(3) 0.6591(3) 0.6650(2) 0.0408(10) Uani 1 1 d .
C20 C 0.4021(3) 0.6329(3) 0.6400(2) 0.0468(11) Uani 1 1 d .
H20 H 0.4293 0.5696 0.6525 0.056 Uiso 1 1 calc R
C21 C 0.4704(3) 0.7013(3) 0.5958(2) 0.0446(10) Uani 1 1 d .
H21 H 0.5444 0.6836 0.5764 0.053 Uiso 1 1 calc R
C22 C 0.4321(3) 0.7938(3) 0.5801(2) 0.0400(9) Uani 1 1 d .
H22 H 0.4793 0.8414 0.5513 0.048 Uiso 1 1 calc R
C23 C 0.3232(3) 0.8166(3) 0.60702(19) 0.0342(9) Uani 1 1 d .
C24 C 0.2677(3) 0.9146(3) 0.6025(2) 0.0351(9) Uani 1 1 d .
H24A H 0.3083 0.9656 0.6233 0.042 Uiso 1 1 calc R
H24B H 0.2683 0.9346 0.5514 0.042 Uiso 1 1 calc R
C25 C -0.0218(3) 0.6504(3) 0.6323(2) 0.0393(10) Uani 1 1 d .
C26 C 0.0585(3) 0.6872(3) 0.5731(2) 0.0401(10) Uani 1 1 d .
C27 C 0.0350(3) 0.7882(3) 0.5605(2) 0.0367(9) Uani 1 1 d .
C28 C -0.0575(3) 0.8145(3) 0.6124(2) 0.0358(9) Uani 1 1 d .
C29 C -0.0920(3) 0.7297(3) 0.6577(2) 0.0365(9) Uani 1 1 d .
C30 C -0.0326(3) 0.5442(3) 0.6617(3) 0.0537(12) Uani 1 1 d .
H30A H -0.0320 0.5422 0.7134 0.081 Uiso 1 1 calc R
H30B H 0.0294 0.5051 0.6371 0.081 Uiso 1 1 calc R
H30C H -0.1022 0.5162 0.6535 0.081 Uiso 1 1 calc R
C31 C 0.1466(3) 0.6279(3) 0.5278(2) 0.0533(11) Uani 1 1 d .
H31A H 0.1149 0.5942 0.4915 0.080 Uiso 1 1 calc R
H31B H 0.1766 0.5783 0.5585 0.080 Uiso 1 1 calc R
H31C H 0.2060 0.6724 0.5037 0.080 Uiso 1 1 calc R
C32 C 0.0895(3) 0.8543(3) 0.4984(2) 0.0475(10) Uani 1 1 d .
H32A H 0.1642 0.8297 0.4803 0.071 Uiso 1 1 calc R
H32B H 0.0938 0.9221 0.5143 0.071 Uiso 1 1 calc R
H32C H 0.0462 0.8542 0.4599 0.071 Uiso 1 1 calc R
C33 C -0.1094(3) 0.9160(3) 0.6177(2) 0.0425(10) Uani 1 1 d .
H33A H -0.1468 0.9292 0.5768 0.064 Uiso 1 1 calc R
H33B H -0.0520 0.9662 0.6169 0.064 Uiso 1 1 calc R
H33C H -0.1632 0.9187 0.6627 0.064 Uiso 1 1 calc R
C34 C -0.1893(3) 0.7221(3) 0.7182(2) 0.0434(10) Uani 1 1 d .
H34A H -0.1993 0.7853 0.7423 0.065 Uiso 1 1 calc R
H34B H -0.1766 0.6688 0.7528 0.065 Uiso 1 1 calc R
H34C H -0.2558 0.7071 0.6991 0.065 Uiso 1 1 calc R
C35 C 0.4844(3) 0.1625(3) 0.68035(19) 0.0343(9) Uani 1 1 d .
C36 C 0.4358(3) 0.0784(3) 0.7197(2) 0.0406(10) Uani 1 1 d .
H36 H 0.3693 0.0867 0.7535 0.049 Uiso 1 1 calc R
C37 C 0.4797(3) -0.0161(3) 0.7118(2) 0.0470(11) Uani 1 1 d .
H37 H 0.4431 -0.0707 0.7397 0.056 Uiso 1 1 calc R
C38 C 0.5762(3) -0.0315(3) 0.6637(2) 0.0452(10) Uani 1 1 d .
H38 H 0.6067 -0.0963 0.6576 0.054 Uiso 1 1 calc R
C39 C 0.6279(3) 0.0502(3) 0.6242(2) 0.0445(10) Uani 1 1 d .
H39 H 0.6947 0.0413 0.5909 0.053 Uiso 1 1 calc R
C40 C 0.5833(3) 0.1445(3) 0.6328(2) 0.0378(9) Uani 1 1 d .
H40 H 0.6211 0.1990 0.6054 0.045 Uiso 1 1 calc R
C41 C 0.3429(3) 0.2668(3) 0.61859(19) 0.0318(9) Uani 1 1 d .
C42 C 0.3378(3) 0.1849(3) 0.57704(19) 0.0332(9) Uani 1 1 d .
H42 H 0.3808 0.1280 0.5849 0.040 Uiso 1 1 calc R
C43 C 0.2721(3) 0.1829(3) 0.5242(2) 0.0379(9) Uani 1 1 d .
H43 H 0.2718 0.1253 0.4971 0.045 Uiso 1 1 calc R
C44 C 0.2080(3) 0.2630(3) 0.5113(2) 0.0422(10) Uani 1 1 d .
H44 H 0.1617 0.2610 0.4765 0.051 Uiso 1 1 calc R
C45 C 0.2127(3) 0.3464(3) 0.5501(2) 0.0425(10) Uani 1 1 d .
H45 H 0.1700 0.4031 0.5415 0.051 Uiso 1 1 calc R
C46 C 0.2790(3) 0.3484(3) 0.6015(2) 0.0389(9) Uani 1 1 d .
H46 H 0.2815 0.4076 0.6265 0.047 Uiso 1 1 calc R
C47 C 0.3483(3) 0.2896(3) 0.7614(2) 0.0421(10) Uani 1 1 d .
C48 C 0.3926(4) 0.2670(3) 0.8235(2) 0.0529(12) Uani 1 1 d .
H48 H 0.4608 0.2322 0.8183 0.063 Uiso 1 1 calc R
C49 C 0.3421(5) 0.2930(4) 0.8923(3) 0.0685(15) Uani 1 1 d .
H49 H 0.3762 0.2771 0.9324 0.082 Uiso 1 1 calc R
C50 C 0.2424(5) 0.3419(4) 0.9014(3) 0.0771(17) Uani 1 1 d .
H50 H 0.2072 0.3606 0.9479 0.093 Uiso 1 1 calc R
C51 C 0.1944(5) 0.3633(3) 0.8426(3) 0.0736(16) Uani 1 1 d .
H51 H 0.1250 0.3962 0.8488 0.088 Uiso 1 1 calc R
C52 C 0.2456(4) 0.3377(3) 0.7742(2) 0.0519(11) Uani 1 1 d .
H52 H 0.2098 0.3532 0.7348 0.062 Uiso 1 1 calc R
C53 C 0.5106(3) 0.3611(3) 0.6584(2) 0.0332(9) Uani 1 1 d .
C54 C 0.5624(3) 0.4075(3) 0.7079(2) 0.0391(9) Uani 1 1 d .
H54 H 0.5435 0.3867 0.7573 0.047 Uiso 1 1 calc R
C55 C 0.6405(3) 0.4829(3) 0.6880(2) 0.0419(10) Uani 1 1 d .
H55 H 0.6731 0.5122 0.7237 0.050 Uiso 1 1 calc R
C56 C 0.6707(3) 0.5151(3) 0.6172(2) 0.0396(10) Uani 1 1 d .
H56 H 0.7245 0.5659 0.6034 0.048 Uiso 1 1 calc R
C57 C 0.6208(3) 0.4716(3) 0.5665(2) 0.0370(9) Uani 1 1 d .
H57 H 0.6398 0.4934 0.5173 0.044 Uiso 1 1 calc R
C58 C 0.5439(3) 0.3968(3) 0.5868(2) 0.0373(9) Uani 1 1 d .
H58 H 0.5118 0.3681 0.5506 0.045 Uiso 1 1 calc R
N1 N -0.0851(2) 1.1014(2) 0.75736(15) 0.0334(7) Uani 1 1 d .
N2 N 0.2560(2) 0.7483(2) 0.64619(16) 0.0346(7) Uani 1 1 d .
O1 O 0.10066(18) 1.02393(17) 0.73354(13) 0.0354(6) Uani 1 1 d .
O2 O -0.19089(19) 0.94907(18) 0.79729(14) 0.0400(6) Uani 1 1 d .
O3 O 0.1147(2) 0.66330(18) 0.73652(14) 0.0436(7) Uani 1 1 d .
O4 O 0.15742(17) 0.90848(16) 0.64048(13) 0.0339(6) Uani 1 1 d .
O5 O 0.00548(18) 0.84523(17) 0.75226(13) 0.0366(6) Uani 1 1 d .

loop_
_atom_site_aniso_label
_atom_site_aniso_U_11
_atom_site_aniso_U_22
_atom_site_aniso_U_33
_atom_site_aniso_U_23
_atom_site_aniso_U_13
_atom_site_aniso_U_12
Ti1 0.0313(4) 0.0374(4) 0.0344(4) 0.0015(3) -0.0057(3) -0.0062(3)
Ti2 0.0299(4) 0.0275(4) 0.0434(4) 0.0048(3) -0.0087(3) -0.0019(3)
B1 0.037(2) 0.029(3) 0.036(3) -0.0039(19) -0.001(2) -0.0037(18)
C1 0.039(2) 0.034(2) 0.040(2) -0.0038(18) -0.0024(18) -0.0062(17)
C2 0.041(2) 0.036(2) 0.033(2) -0.0076(18) -0.0042(17) -0.0063(17)
C3 0.052(3) 0.034(2) 0.051(3) 0.002(2) -0.006(2) 0.0009(18)
C4 0.060(3) 0.036(3) 0.067(3) 0.000(2) -0.019(2) 0.007(2)
C5 0.041(2) 0.051(3) 0.055(3) -0.008(2) -0.018(2) 0.0062(19)
C6 0.036(2) 0.045(3) 0.039(2) -0.0075(19) -0.0071(18) 0.0002(17)
C7 0.029(2) 0.049(3) 0.046(2) -0.013(2) -0.0043(18) -0.0013(18)
C8 0.100(4) 0.090(4) 0.033(3) 0.016(3) -0.031(3) -0.055(3)
C9 0.037(3) 0.133(5) 0.030(3) 0.010(3) -0.0107(19) 0.005(3)
C10 0.080(3) 0.051(3) 0.042(3) 0.014(2) -0.026(2) -0.004(2)
C11 0.052(3) 0.086(4) 0.032(2) 0.012(2) -0.005(2) -0.010(3)
C12 0.093(4) 0.064(4) 0.033(3) -0.011(2) -0.015(3) 0.012(3)
C13 0.318(12) 0.249(9) 0.061(4) 0.044(5) -0.079(6) -0.241(9)
C14 0.059(4) 0.316(11) 0.065(4) 0.014(5) -0.015(3) 0.067(5)
C15 0.243(9) 0.059(4) 0.073(4) 0.019(3) -0.055(5) -0.009(4)
C16 0.064(4) 0.233(8) 0.062(4) 0.053(4) -0.009(3) -0.034(4)
C17 0.254(10) 0.105(6) 0.052(4) -0.027(4) -0.043(5) 0.069(6)
C18 0.045(2) 0.039(3) 0.059(3) 0.007(2) -0.011(2) 0.0085(19)
C19 0.042(2) 0.035(2) 0.048(3) -0.0008(19) -0.0154(19) 0.0033(17)
C20 0.046(2) 0.035(2) 0.062(3) -0.003(2) -0.017(2) 0.0112(19)
C21 0.029(2) 0.043(3) 0.064(3) -0.015(2) -0.0125(19) 0.0037(18)
C22 0.031(2) 0.045(3) 0.044(2) -0.0086(19) -0.0034(17) -0.0004(17)
C23 0.031(2) 0.036(2) 0.035(2) -0.0076(17) -0.0039(16) -0.0004(16)
C24 0.030(2) 0.031(2) 0.042(2) 0.0002(17) -0.0033(17) -0.0044(16)
C25 0.034(2) 0.030(2) 0.056(3) -0.0005(19) -0.0138(19) -0.0053(17)
C26 0.034(2) 0.037(2) 0.052(3) -0.0088(19) -0.0129(19) 0.0020(17)
C27 0.037(2) 0.032(2) 0.044(2) 0.0011(18) -0.0153(18) -0.0033(16)
C28 0.033(2) 0.036(2) 0.043(2) 0.0017(18) -0.0181(18) 0.0004(16)
C29 0.0271(19) 0.037(2) 0.047(2) -0.0028(18) -0.0102(17) -0.0064(17)
C30 0.048(3) 0.030(2) 0.081(3) -0.005(2) -0.007(2) -0.0080(18)
C31 0.053(3) 0.042(3) 0.064(3) -0.008(2) -0.008(2) -0.002(2)
C32 0.050(3) 0.047(3) 0.047(3) 0.001(2) -0.014(2) -0.0031(19)
C33 0.041(2) 0.039(2) 0.052(3) 0.0000(19) -0.0212(19) 0.0054(17)
C34 0.032(2) 0.040(2) 0.059(3) -0.008(2) -0.0091(19) -0.0064(17)
C35 0.034(2) 0.036(2) 0.035(2) -0.0013(17) -0.0118(17) -0.0051(16)
C36 0.037(2) 0.040(3) 0.047(2) 0.0044(19) -0.0132(18) -0.0029(17)
C37 0.047(3) 0.040(3) 0.058(3) 0.011(2) -0.022(2) -0.0104(19)
C38 0.044(2) 0.030(2) 0.066(3) 0.001(2) -0.022(2) 0.0031(18)
C39 0.037(2) 0.048(3) 0.049(3) -0.001(2) -0.0100(19) 0.0052(19)
C40 0.036(2) 0.034(2) 0.044(2) 0.0029(18) -0.0114(18) 0.0014(17)
C41 0.0274(19) 0.025(2) 0.041(2) -0.0020(17) -0.0010(16) -0.0055(15)
C42 0.031(2) 0.030(2) 0.037(2) 0.0028(17) -0.0041(16) -0.0034(15)
C43 0.040(2) 0.034(2) 0.040(2) -0.0046(18) -0.0052(18) -0.0092(17)
C44 0.040(2) 0.040(3) 0.048(3) 0.005(2) -0.0132(19) -0.0081(18)
C45 0.033(2) 0.038(3) 0.056(3) 0.008(2) -0.0084(19) 0.0019(17)
C46 0.038(2) 0.027(2) 0.050(3) -0.0023(18) -0.0047(19) -0.0047(16)
C47 0.047(2) 0.034(2) 0.042(2) -0.0011(18) 0.0004(19) -0.0149(18)
C48 0.060(3) 0.051(3) 0.046(3) 0.000(2) -0.004(2) -0.025(2)
C49 0.087(4) 0.071(4) 0.043(3) -0.001(3) 0.000(3) -0.037(3)
C50 0.109(5) 0.059(4) 0.048(3) -0.012(3) 0.027(3) -0.024(3)
C51 0.087(4) 0.044(3) 0.073(4) -0.003(3) 0.028(3) -0.007(3)
C52 0.061(3) 0.034(3) 0.053(3) -0.003(2) 0.011(2) -0.006(2)
C53 0.0287(19) 0.031(2) 0.038(2) -0.0017(17) -0.0031(16) 0.0053(15)
C54 0.041(2) 0.035(2) 0.043(2) 0.0000(18) -0.0121(18) 0.0012(17)
C55 0.036(2) 0.035(2) 0.057(3) -0.002(2) -0.0170(19) -0.0040(17)
C56 0.027(2) 0.026(2) 0.064(3) 0.0024(19) -0.0071(19) -0.0037(15)
C57 0.029(2) 0.033(2) 0.045(2) -0.0002(18) 0.0032(17) 0.0021(16)
C58 0.036(2) 0.033(2) 0.043(2) -0.0038(18) -0.0055(17) 0.0001(16)
N1 0.0348(17) 0.0316(18) 0.0337(17) -0.0028(14) -0.0053(14) -0.0035(13)
N2 0.0301(16) 0.0281(18) 0.046(2) -0.0004(14) -0.0085(14) 0.0051(13)
O1 0.0292(13) 0.0338(15) 0.0421(15) 0.0038(12) -0.0047(11) -0.0081(10)
O2 0.0342(14) 0.0353(16) 0.0476(16) -0.0025(12) -0.0002(12) -0.0037(11)
O3 0.0417(15) 0.0316(15) 0.0556(18) 0.0128(13) -0.0078(13) 0.0019(12)
O4 0.0245(13) 0.0312(14) 0.0440(15) 0.0038(11) -0.0031(11) -0.0006(10)
O5 0.0300(13) 0.0353(15) 0.0441(16) 0.0068(12) -0.0077(11) -0.0039(11)

loop_
_atom_type_symbol
_atom_type_description
_atom_type_scat_dispersion_real
_atom_type_scat_dispersion_imag
_atom_type_scat_source
C C 0.0181 0.0091 'International Tables Vol C Tables 4.2.6.8 and 6.1.1.4'
H H 0.0000 0.0000 'International Tables Vol C Tables 4.2.6.8 and 6.1.1.4'
B B 0.0090 0.0039 'International Tables Vol C Tables 4.2.6.8 and 6.1.1.4'
N N 0.0311 0.0180 'International Tables Vol C Tables 4.2.6.8 and 6.1.1.4'
O O 0.0492 0.0322 'International Tables Vol C Tables 4.2.6.8 and 6.1.1.4'
Ti Ti 0.2191 1.8069 'International Tables Vol C Tables 4.2.6.8 and 6.1.1.4'

loop_
_geom_angle_atom_site_label_1
_geom_angle_atom_site_label_2
_geom_angle_atom_site_label_3
_geom_angle
O5 Ti1 O2 97.26(11)
O5 Ti1 O1 85.14(10)
O2 Ti1 O1 135.68(10)
O5 Ti1 N1 129.17(11)
O2 Ti1 N1 73.72(10)
O1 Ti1 N1 70.99(10)
O5 Ti1 C10 85.48(14)
O2 Ti1 C10 103.85(14)
O1 Ti1 C10 120.44(14)
N1 Ti1 C10 145.31(15)
O5 Ti1 C9 91.51(17)
O2 Ti1 C9 137.62(13)
O1 Ti1 C9 86.23(13)
N1 Ti1 C9 129.11(18)
C10 Ti1 C9 35.52(16)
O5 Ti1 C11 113.49(15)
O2 Ti1 C11 81.59(13)
O1 Ti1 C11 137.70(13)
N1 Ti1 C11 114.28(16)
C10 Ti1 C11 33.83(15)
C9 Ti1 C11 57.11(15)
O5 Ti1 C8 125.46(19)
O2 Ti1 C8 127.54(18)
O1 Ti1 C8 82.22(13)
N1 Ti1 C8 95.67(17)
C10 Ti1 C8 57.59(16)
C9 Ti1 C8 35.01(18)
C11 Ti1 C8 55.80(15)
O5 Ti1 C12 141.86(14)
O2 Ti1 C12 93.79(16)
O1 Ti1 C12 111.33(16)
N1 Ti1 C12 88.97(14)
C10 Ti1 C12 56.40(16)
C9 Ti1 C12 57.32(17)
C11 Ti1 C12 32.89(16)
C8 Ti1 C12 33.89(18)
O5 Ti2 O3 96.94(11)
O5 Ti2 O4 86.26(10)
O3 Ti2 O4 136.06(10)
O5 Ti2 N2 131.12(11)
O3 Ti2 N2 73.82(10)
O4 Ti2 N2 71.54(10)
O5 Ti2 C29 85.93(12)
O3 Ti2 C29 100.84(12)
O4 Ti2 C29 123.09(11)
N2 Ti2 C29 142.68(13)
O5 Ti2 C28 88.87(12)
O3 Ti2 C28 135.28(12)
O4 Ti2 C28 88.43(11)
N2 Ti2 C28 131.66(13)
C29 Ti2 C28 35.16(12)
O5 Ti2 C25 116.37(12)
O3 Ti2 C25 81.08(12)
O4 Ti2 C25 136.02(11)
N2 Ti2 C25 109.49(13)
C29 Ti2 C25 34.60(13)
C28 Ti2 C25 57.19(12)
O5 Ti2 C27 121.10(12)
O3 Ti2 C27 131.53(13)
O4 Ti2 C27 79.57(11)
N2 Ti2 C27 97.53(12)
C29 Ti2 C27 57.77(12)
C28 Ti2 C27 34.54(13)
C25 Ti2 C27 56.49(12)
O5 Ti2 C26 142.56(12)
O3 Ti2 C26 97.89(12)
O4 Ti2 C26 105.80(12)
N2 Ti2 C26 86.11(12)
C29 Ti2 C26 57.57(13)
C28 Ti2 C26 56.99(13)
C25 Ti2 C26 34.13(13)
C27 Ti2 C26 33.69(12)
C41 B1 C35 106.6(3)
C41 B1 C47 113.1(3)
C35 B1 C47 110.7(3)
C41 B1 C53 108.5(3)
C35 B1 C53 109.9(3)
C47 B1 C53 108.0(3)
O1 C1 C2 109.1(3)
O1 C1 H1A 109.9
C2 C1 H1A 109.9
O1 C1 H1B 109.9
C2 C1 H1B 109.9
H1A C1 H1B 108.3
N1 C2 C3 120.8(3)
N1 C2 C1 112.3(3)
C3 C2 C1 126.8(3)
C4 C3 C2 118.8(4)
C4 C3 H3 120.6
C2 C3 H3 120.6
C3 C4 C5 120.0(4)
C3 C4 H4 120.0
C5 C4 H4 120.0
C6 C5 C4 119.1(4)
C6 C5 H5 120.4
C4 C5 H5 120.4
N1 C6 C5 120.4(3)
N1 C6 C7 111.2(3)
C5 C6 C7 128.4(3)
O2 C7 C6 108.5(3)
O2 C7 H7A 110.0
C6 C7 H7A 110.0
O2 C7 H7B 110.0
C6 C7 H7B 110.0
H7A C7 H7B 108.4
C12 C8 C9 107.6(4)
C12 C8 C13 128.0(7)
C9 C8 C13 124.4(7)
C12 C8 Ti1 73.2(3)
C9 C8 Ti1 71.0(2)
C13 C8 Ti1 123.1(3)
C8 C9 C10 105.7(4)
C8 C9 C14 127.7(6)
C10 C9 C14 126.6(6)
C8 C9 Ti1 73.9(2)
C10 C9 Ti1 71.6(2)
C14 C9 Ti1 118.1(3)
C11 C10 C9 107.6(4)
C11 C10 C15 127.1(5)
C9 C10 C15 125.3(5)
C11 C10 Ti1 74.7(2)
C9 C10 Ti1 72.9(2)
C15 C10 Ti1 119.0(3)
C12 C11 C10 110.4(4)
C12 C11 C16 126.0(5)
C10 C11 C16 123.6(5)
C12 C11 Ti1 74.3(3)
C10 C11 Ti1 71.5(2)
C16 C11 Ti1 120.0(3)
C11 C12 C8 108.7(5)
C11 C12 C17 128.6(6)
C8 C12 C17 122.5(6)
C11 C12 Ti1 72.8(3)
C8 C12 Ti1 72.9(3)
C17 C12 Ti1 124.4(3)
C8 C13 H13A 109.5
C8 C13 H13B 109.5
H13A C13 H13B 109.5
C8 C13 H13C 109.5
H13A C13 H13C 109.5
H13B C13 H13C 109.5
C9 C14 H14A 109.5
C9 C14 H14B 109.5
H14A C14 H14B 109.5
C9 C14 H14C 109.5
H14A C14 H14C 109.5
H14B C14 H14C 109.5
C10 C15 H15A 109.5
C10 C15 H15B 109.5
H15A C15 H15B 109.5
C10 C15 H15C 109.5
H15A C15 H15C 109.5
H15B C15 H15C 109.5
C11 C16 H16A 109.5
C11 C16 H16B 109.5
H16A C16 H16B 109.5
C11 C16 H16C 109.5
H16A C16 H16C 109.5
H16B C16 H16C 109.5
C12 C17 H17A 109.5
C12 C17 H17B 109.5
H17A C17 H17B 109.5
C12 C17 H17C 109.5
H17A C17 H17C 109.5
H17B C17 H17C 109.5
O3 C18 C19 109.0(3)
O3 C18 H18A 109.9
C19 C18 H18A 109.9
O3 C18 H18B 109.9
C19 C18 H18B 109.9
H18A C18 H18B 108.3
N2 C19 C20 120.6(3)
N2 C19 C18 110.8(3)
C20 C19 C18 128.6(3)
C19 C20 C21 118.4(4)
C19 C20 H20 120.8
C21 C20 H20 120.8
C22 C21 C20 120.6(4)
C22 C21 H21 119.7
C20 C21 H21 119.7
C21 C22 C23 118.6(4)
C21 C22 H22 120.7
C23 C22 H22 120.7
N2 C23 C22 120.5(3)
N2 C23 C24 112.0(3)
C22 C23 C24 127.4(3)
O4 C24 C23 109.9(3)
O4 C24 H24A 109.7
C23 C24 H24A 109.7
O4 C24 H24B 109.7
C23 C24 H24B 109.7
H24A C24 H24B 108.2
C29 C25 C26 108.4(3)
C29 C25 C30 125.6(3)
C26 C25 C30 125.9(4)
C29 C25 Ti2 69.8(2)
C26 C25 Ti2 74.0(2)
C30 C25 Ti2 123.4(3)
C27 C26 C25 107.6(3)
C27 C26 C31 125.6(4)
C25 C26 C31 126.6(3)
C27 C26 Ti2 72.2(2)
C25 C26 Ti2 71.9(2)
C31 C26 Ti2 125.3(3)
C26 C27 C28 108.2(3)
C26 C27 C32 126.4(4)
C28 C27 C32 125.1(3)
C26 C27 Ti2 74.1(2)
C28 C27 Ti2 70.2(2)
C32 C27 Ti2 126.5(3)
C29 C28 C27 108.4(3)
C29 C28 C33 126.5(4)
C27 C28 C33 125.1(3)
C29 C28 Ti2 71.92(19)
C27 C28 Ti2 75.25(19)
C33 C28 Ti2 118.9(2)
C25 C29 C28 107.3(3)
C25 C29 C34 125.6(3)
C28 C29 C34 126.9(3)
C25 C29 Ti2 75.6(2)
C28 C29 Ti2 72.92(19)
C34 C29 Ti2 120.4(3)
C25 C30 H30A 109.5
C25 C30 H30B 109.5
H30A C30 H30B 109.5
C25 C30 H30C 109.5
H30A C30 H30C 109.5
H30B C30 H30C 109.5
C26 C31 H31A 109.5
C26 C31 H31B 109.5
H31A C31 H31B 109.5
C26 C31 H31C 109.5
H31A C31 H31C 109.5
H31B C31 H31C 109.5
C27 C32 H32A 109.5
C27 C32 H32B 109.5
H32A C32 H32B 109.5
C27 C32 H32C 109.5
H32A C32 H32C 109.5
H32B C32 H32C 109.5
C28 C33 H33A 109.5
C28 C33 H33B 109.5
H33A C33 H33B 109.5
C28 C33 H33C 109.5
H33A C33 H33C 109.5
H33B C33 H33C 109.5
C29 C34 H34A 109.5
C29 C34 H34B 109.5
H34A C34 H34B 109.5
C29 C34 H34C 109.5
H34A C34 H34C 109.5
H34B C34 H34C 109.5
C40 C35 C36 115.0(3)
C40 C35 B1 122.4(3)
C36 C35 B1 121.9(3)
C37 C36 C35 123.3(4)
C37 C36 H36 118.4
C35 C36 H36 118.4
C38 C37 C36 120.3(4)
C38 C37 H37 119.8
C36 C37 H37 119.8
C37 C38 C39 118.2(4)
C37 C38 H38 120.9
C39 C38 H38 120.9
C40 C39 C38 120.9(4)
C40 C39 H39 119.5
C38 C39 H39 119.5
C39 C40 C35 122.3(3)
C39 C40 H40 118.9
C35 C40 H40 118.9
C42 C41 C46 114.3(3)
C42 C41 B1 123.2(3)
C46 C41 B1 122.5(3)
C41 C42 C43 122.8(3)
C41 C42 H42 118.6
C43 C42 H42 118.6
C44 C43 C42 120.8(4)
C44 C43 H43 119.6
C42 C43 H43 119.6
C43 C44 C45 118.2(4)
C43 C44 H44 120.9
C45 C44 H44 120.9
C44 C45 C46 120.7(3)
C44 C45 H45 119.7
C46 C45 H45 119.7
C45 C46 C41 123.1(4)
C45 C46 H46 118.4
C41 C46 H46 118.4
C52 C47 C48 114.5(4)
C52 C47 B1 124.3(4)
C48 C47 B1 120.9(4)
C49 C48 C47 123.6(5)
C49 C48 H48 118.2
C47 C48 H48 118.2
C50 C49 C48 119.3(5)
C50 C49 H49 120.3
C48 C49 H49 120.3
C51 C50 C49 119.2(5)
C51 C50 H50 120.4
C49 C50 H50 120.4
C50 C51 C52 121.0(5)
C50 C51 H51 119.5
C52 C51 H51 119.5
C51 C52 C47 122.3(5)
C51 C52 H52 118.9
C47 C52 H52 118.9
C54 C53 C58 114.3(3)
C54 C53 B1 123.7(3)
C58 C53 B1 121.9(3)
C55 C54 C53 123.0(4)
C55 C54 H54 118.5
C53 C54 H54 118.5
C56 C55 C54 120.6(4)
C56 C55 H55 119.7
C54 C55 H55 119.7
C55 C56 C57 118.3(3)
C55 C56 H56 120.8
C57 C56 H56 120.8
C58 C57 C56 120.5(4)
C58 C57 H57 119.7
C56 C57 H57 119.7
C57 C58 C53 123.2(4)
C57 C58 H58 118.4
C53 C58 H58 118.4
C6 N1 C2 120.8(3)
C6 N1 Ti1 116.5(2)
C2 N1 Ti1 122.5(2)
C23 N2 C19 121.1(3)
C23 N2 Ti2 121.6(2)
C19 N2 Ti2 117.3(2)
C1 O1 Ti1 123.4(2)
C7 O2 Ti1 123.4(2)
C18 O3 Ti2 123.3(2)
C24 O4 Ti2 123.1(2)
Ti2 O5 Ti1 154.83(13)

loop_
_geom_bond_atom_site_label_1
_geom_bond_atom_site_label_2
_geom_bond_distance
Ti1 O5 1.829(3)
Ti1 O2 1.898(2)
Ti1 O1 2.099(2)
Ti1 N1 2.173(3)
Ti1 C10 2.332(4)
Ti1 C9 2.349(4)
Ti1 C11 2.372(4)
Ti1 C8 2.386(4)
Ti1 C12 2.390(5)
Ti2 O5 1.816(3)
Ti2 O3 1.906(2)
Ti2 O4 2.070(2)
Ti2 N2 2.162(3)
Ti2 C29 2.336(3)
Ti2 C28 2.349(3)
Ti2 C25 2.410(4)
Ti2 C27 2.414(4)
Ti2 C26 2.438(4)
B1 C41 1.644(6)
B1 C35 1.644(6)
B1 C47 1.649(6)
B1 C53 1.653(5)
C1 O1 1.423(4)
C1 C2 1.496(5)
C1 H1A 0.9900
C1 H1B 0.9900
C2 N1 1.350(4)
C2 C3 1.380(5)
C3 C4 1.380(5)
C3 H3 0.9500
C4 C5 1.384(6)
C4 H4 0.9500
C5 C6 1.383(5)
C5 H5 0.9500
C6 N1 1.343(4)
C6 C7 1.504(5)
C7 O2 1.394(4)
C7 H7A 0.9900
C7 H7B 0.9900
C8 C12 1.392(7)
C8 C9 1.425(7)
C8 C13 1.506(6)
C9 C10 1.428(6)
C9 C14 1.496(7)
C10 C11 1.370(6)
C10 C15 1.503(7)
C11 C12 1.348(6)
C11 C16 1.534(6)
C12 C17 1.521(7)
C13 H13A 0.9800
C13 H13B 0.9800
C13 H13C 0.9800
C14 H14A 0.9800
C14 H14B 0.9800
C14 H14C 0.9800
C15 H15A 0.9800
C15 H15B 0.9800
C15 H15C 0.9800
C16 H16A 0.9800
C16 H16B 0.9800
C16 H16C 0.9800
C17 H17A 0.9800
C17 H17B 0.9800
C17 H17C 0.9800
C18 O3 1.411(4)
C18 C19 1.506(5)
C18 H18A 0.9900
C18 H18B 0.9900
C19 N2 1.346(4)
C19 C20 1.370(5)
C20 C21 1.390(5)
C20 H20 0.9500
C21 C22 1.369(5)
C21 H21 0.9500
C22 C23 1.381(5)
C22 H22 0.9500
C23 N2 1.342(4)
C23 C24 1.488(5)
C24 O4 1.416(4)
C24 H24A 0.9900
C24 H24B 0.9900
C25 C29 1.413(5)
C25 C26 1.423(5)
C25 C30 1.508(5)
C26 C27 1.406(5)
C26 C31 1.502(6)
C27 C28 1.415(5)
C27 C32 1.498(5)
C28 C29 1.415(5)
C28 C33 1.503(5)
C29 C34 1.497(5)
C30 H30A 0.9800
C30 H30B 0.9800
C30 H30C 0.9800
C31 H31A 0.9800
C31 H31B 0.9800
C31 H31C 0.9800
C32 H32A 0.9800
C32 H32B 0.9800
C32 H32C 0.9800
C33 H33A 0.9800
C33 H33B 0.9800
C33 H33C 0.9800
C34 H34A 0.9800
C34 H34B 0.9800
C34 H34C 0.9800
C35 C40 1.401(5)
C35 C36 1.401(5)
C36 C37 1.382(5)
C36 H36 0.9500
C37 C38 1.378(6)
C37 H37 0.9500
C38 C39 1.391(5)
C38 H38 0.9500
C39 C40 1.384(5)
C39 H39 0.9500
C40 H40 0.9500
C41 C42 1.391(5)
C41 C46 1.407(5)
C42 C43 1.399(5)
C42 H42 0.9500
C43 C44 1.371(5)
C43 H43 0.9500
C44 C45 1.377(5)
C44 H44 0.9500
C45 C46 1.382(5)
C45 H45 0.9500
C46 H46 0.9500
C47 C52 1.402(6)
C47 C48 1.405(6)
C48 C49 1.393(6)
C48 H48 0.9500
C49 C50 1.375(7)
C49 H49 0.9500
C50 C51 1.373(7)
C50 H50 0.9500
C51 C52 1.388(6)
C51 H51 0.9500
C52 H52 0.9500
C53 C54 1.398(5)
C53 C58 1.404(5)
C54 C55 1.394(5)
C54 H54 0.9500
C55 C56 1.372(5)
C55 H55 0.9500
C56 C57 1.385(5)
C56 H56 0.9500
C57 C58 1.380(5)
C57 H57 0.9500
C58 H58 0.9500

loop_
_geom_torsion_atom_site_label_1
_geom_torsion_atom_site_label_2
_geom_torsion_atom_site_label_3
_geom_torsion_atom_site_label_4
_geom_torsion
O1 C1 C2 N1 6.7(4)
O1 C1 C2 C3 -169.8(4)
N1 C2 C3 C4 -2.2(6)
C1 C2 C3 C4 174.1(4)
C2 C3 C4 C5 -0.2(7)
C3 C4 C5 C6 -0.1(7)
C4 C5 C6 N1 2.7(6)
C4 C5 C6 C7 -173.4(4)
N1 C6 C7 O2 -13.5(4)
C5 C6 C7 O2 162.9(4)
O5 Ti1 C8 C12 -132.2(3)
O2 Ti1 C8 C12 5.8(4)
O1 Ti1 C8 C12 149.5(3)
N1 Ti1 C8 C12 79.6(3)
C10 Ti1 C8 C12 -76.7(3)
C9 Ti1 C8 C12 -116.0(4)
C11 Ti1 C8 C12 -36.0(3)
O5 Ti1 C8 C9 -16.2(3)
O2 Ti1 C8 C9 121.8(3)
O1 Ti1 C8 C9 -94.5(3)
N1 Ti1 C8 C9 -164.4(3)
C10 Ti1 C8 C9 39.3(3)
C11 Ti1 C8 C9 80.0(3)
C12 Ti1 C8 C9 116.0(4)
O5 Ti1 C8 C13 103.1(7)
O2 Ti1 C8 C13 -118.9(7)
O1 Ti1 C8 C13 24.7(7)
N1 Ti1 C8 C13 -45.1(7)
C10 Ti1 C8 C13 158.5(8)
C9 Ti1 C8 C13 119.3(8)
C11 Ti1 C8 C13 -160.8(8)
C12 Ti1 C8 C13 -124.8(8)
C12 C8 C9 C10 -0.5(5)
C13 C8 C9 C10 177.2(4)
Ti1 C8 C9 C10 -65.0(3)
C12 C8 C9 C14 177.9(5)
C13 C8 C9 C14 -4.4(7)
Ti1 C8 C9 C14 113.4(5)
C12 C8 C9 Ti1 64.6(3)
C13 C8 C9 Ti1 -117.7(4)
O5 Ti1 C9 C8 166.9(3)
O2 Ti1 C9 C8 -90.6(4)
O1 Ti1 C9 C8 81.8(3)
N1 Ti1 C9 C8 20.2(3)
C10 Ti1 C9 C8 -113.1(4)
C11 Ti1 C9 C8 -75.9(3)
C12 Ti1 C9 C8 -36.6(3)
O5 Ti1 C9 C10 -80.1(3)
O2 Ti1 C9 C10 22.4(5)
O1 Ti1 C9 C10 -165.1(3)
N1 Ti1 C9 C10 133.2(3)
C11 Ti1 C9 C10 37.2(3)
C8 Ti1 C9 C10 113.1(4)
C12 Ti1 C9 C10 76.5(3)
O5 Ti1 C9 C14 42.3(5)
O2 Ti1 C9 C14 144.8(5)
O1 Ti1 C9 C14 -42.7(5)
N1 Ti1 C9 C14 -104.4(6)
C10 Ti1 C9 C14 122.3(7)
C11 Ti1 C9 C14 159.5(6)
C8 Ti1 C9 C14 -124.6(7)
C12 Ti1 C9 C14 -161.1(6)
C8 C9 C10 C11 -0.6(5)
C14 C9 C10 C11 -179.0(4)
Ti1 C9 C10 C11 -67.2(3)
C8 C9 C10 C15 -179.5(4)
C14 C9 C10 C15 2.1(7)
Ti1 C9 C10 C15 113.9(4)
C8 C9 C10 Ti1 66.7(3)
C14 C9 C10 Ti1 -111.8(5)
O5 Ti1 C10 C11 -146.7(3)
O2 Ti1 C10 C11 -50.3(3)
O1 Ti1 C10 C11 131.6(3)
N1 Ti1 C10 C11 31.0(4)
C9 Ti1 C10 C11 114.3(4)
C8 Ti1 C10 C11 75.6(3)
C12 Ti1 C10 C11 35.0(3)
O5 Ti1 C10 C9 99.0(3)
O2 Ti1 C10 C9 -164.6(3)
O1 Ti1 C10 C9 17.3(4)
N1 Ti1 C10 C9 -83.3(4)
C11 Ti1 C10 C9 -114.3(4)
C8 Ti1 C10 C9 -38.7(3)
C12 Ti1 C10 C9 -79.3(3)
O5 Ti1 C10 C15 -22.4(5)
O2 Ti1 C10 C15 74.0(5)
O1 Ti1 C10 C15 -104.0(5)
N1 Ti1 C10 C15 155.3(4)
C9 Ti1 C10 C15 -121.4(6)
C11 Ti1 C10 C15 124.3(6)
C8 Ti1 C10 C15 -160.1(6)
C12 Ti1 C10 C15 159.3(5)
C9 C10 C11 C12 1.5(5)
C15 C10 C11 C12 -179.6(4)
Ti1 C10 C11 C12 -64.5(3)
C9 C10 C11 C16 -179.7(4)
C15 C10 C11 C16 -0.8(7)
Ti1 C10 C11 C16 114.3(4)
C9 C10 C11 Ti1 66.0(3)
C15 C10 C11 Ti1 -115.1(5)
O5 Ti1 C11 C12 155.1(3)
O2 Ti1 C11 C12 -110.6(3)
O1 Ti1 C11 C12 45.2(4)
N1 Ti1 C11 C12 -42.8(3)
C10 Ti1 C11 C12 118.5(4)
C9 Ti1 C11 C12 79.4(3)
C8 Ti1 C11 C12 37.1(3)
O5 Ti1 C11 C10 36.6(3)
O2 Ti1 C11 C10 130.9(3)
O1 Ti1 C11 C10 -73.3(4)
N1 Ti1 C11 C10 -161.3(3)
C9 Ti1 C11 C10 -39.1(3)
C8 Ti1 C11 C10 -81.4(3)
C12 Ti1 C11 C10 -118.5(4)
O5 Ti1 C11 C16 -82.1(5)
O2 Ti1 C11 C16 12.2(5)
O1 Ti1 C11 C16 168.0(4)
N1 Ti1 C11 C16 80.0(5)
C10 Ti1 C11 C16 -118.7(6)
C9 Ti1 C11 C16 -157.8(6)
C8 Ti1 C11 C16 159.9(6)
C12 Ti1 C11 C16 122.8(6)
C10 C11 C12 C8 -1.8(5)
C16 C11 C12 C8 179.4(4)
Ti1 C11 C12 C8 -64.6(3)
C10 C11 C12 C17 -176.6(5)
C16 C11 C12 C17 4.7(8)
Ti1 C11 C12 C17 120.6(5)
C10 C11 C12 Ti1 62.8(3)
C16 C11 C12 Ti1 -116.0(4)
C9 C8 C12 C11 1.4(5)
C13 C8 C12 C11 -176.2(4)
Ti1 C8 C12 C11 64.5(3)
C9 C8 C12 C17 176.6(4)
C13 C8 C12 C17 -1.1(7)
Ti1 C8 C12 C17 -120.3(4)
C9 C8 C12 Ti1 -63.1(3)
C13 C8 C12 Ti1 119.2(5)
O5 Ti1 C12 C11 -38.7(4)
O2 Ti1 C12 C11 68.1(3)
O1 Ti1 C12 C11 -149.2(3)
N1 Ti1 C12 C11 141.7(3)
C10 Ti1 C12 C11 -36.0(3)
C9 Ti1 C12 C11 -78.7(3)
C8 Ti1 C12 C11 -116.5(4)
O5 Ti1 C12 C8 77.8(4)
O2 Ti1 C12 C8 -175.4(3)
O1 Ti1 C12 C8 -32.7(3)
N1 Ti1 C12 C8 -101.8(3)
C10 Ti1 C12 C8 80.5(3)
C9 Ti1 C12 C8 37.8(3)
C11 Ti1 C12 C8 116.5(4)
O5 Ti1 C12 C17 -164.1(5)
O2 Ti1 C12 C17 -57.3(5)
O1 Ti1 C12 C17 85.4(5)
N1 Ti1 C12 C17 16.3(5)
C10 Ti1 C12 C17 -161.5(6)
C9 Ti1 C12 C17 155.8(6)
C11 Ti1 C12 C17 -125.5(7)
C8 Ti1 C12 C17 118.0(7)
O3 C18 C19 N2 -7.8(5)
O3 C18 C19 C20 169.9(4)
N2 C19 C20 C21 1.0(6)
C18 C19 C20 C21 -176.5(4)
C19 C20 C21 C22 2.5(6)
C20 C21 C22 C23 -2.1(6)
C21 C22 C23 N2 -1.7(6)
C21 C22 C23 C24 173.7(4)
N2 C23 C24 O4 -0.7(4)
C22 C23 C24 O4 -176.5(3)
O5 Ti2 C25 C29 30.9(2)
O3 Ti2 C25 C29 124.3(2)
O4 Ti2 C25 C29 -83.2(3)
N2 Ti2 C25 C29 -166.5(2)
C28 Ti2 C25 C29 -38.9(2)
C27 Ti2 C25 C29 -80.4(2)
C26 Ti2 C25 C29 -117.1(3)
O5 Ti2 C25 C26 148.0(2)
O3 Ti2 C25 C26 -118.6(2)
O4 Ti2 C25 C26 33.9(3)
N2 Ti2 C25 C26 -49.4(2)
C29 Ti2 C25 C26 117.1(3)
C28 Ti2 C25 C26 78.2(2)
C27 Ti2 C25 C26 36.7(2)
O5 Ti2 C25 C30 -89.2(3)
O3 Ti2 C25 C30 4.2(3)
O4 Ti2 C25 C30 156.7(3)
N2 Ti2 C25 C30 73.4(3)
C29 Ti2 C25 C30 -120.1(4)
C28 Ti2 C25 C30 -158.9(4)
C27 Ti2 C25 C30 159.5(4)
C26 Ti2 C25 C30 122.8(4)
C29 C25 C26 C27 -2.1(4)
C30 C25 C26 C27 176.2(3)
Ti2 C25 C26 C27 -63.8(3)
C29 C25 C26 C31 -177.3(4)
C30 C25 C26 C31 0.9(6)
Ti2 C25 C26 C31 120.9(4)
C29 C25 C26 Ti2 61.7(3)
C30 C25 C26 Ti2 -120.0(4)
O5 Ti2 C26 C27 64.7(3)
O3 Ti2 C26 C27 177.1(2)
O4 Ti2 C26 C27 -40.2(2)
N2 Ti2 C26 C27 -109.8(2)
C29 Ti2 C26 C27 79.3(2)
C28 Ti2 C26 C27 37.2(2)
C25 Ti2 C26 C27 116.1(3)
O5 Ti2 C26 C25 -51.3(3)
O3 Ti2 C26 C25 61.1(2)
O4 Ti2 C26 C25 -156.3(2)
N2 Ti2 C26 C25 134.1(2)
C29 Ti2 C26 C25 -36.8(2)
C28 Ti2 C26 C25 -78.9(2)
C27 Ti2 C26 C25 -116.1(3)
O5 Ti2 C26 C31 -173.8(3)
O3 Ti2 C26 C31 -61.4(3)
O4 Ti2 C26 C31 81.2(3)
N2 Ti2 C26 C31 11.6(3)
C29 Ti2 C26 C31 -159.3(4)
C28 Ti2 C26 C31 158.6(4)
C25 Ti2 C26 C31 -122.5(4)
C27 Ti2 C26 C31 121.4(4)
C25 C26 C27 C28 1.2(4)
C31 C26 C27 C28 176.5(4)
Ti2 C26 C27 C28 -62.4(2)
C25 C26 C27 C32 -172.4(4)
C31 C26 C27 C32 2.9(6)
Ti2 C26 C27 C32 124.0(4)
C25 C26 C27 Ti2 63.6(3)
C31 C26 C27 Ti2 -121.1(4)
O5 Ti2 C27 C26 -140.1(2)
O3 Ti2 C27 C26 -3.8(3)
O4 Ti2 C27 C26 140.8(2)
N2 Ti2 C27 C26 71.2(2)
C29 Ti2 C27 C26 -78.6(2)
C28 Ti2 C27 C26 -116.6(3)
C25 Ti2 C27 C26 -37.2(2)
O5 Ti2 C27 C28 -23.5(2)
O3 Ti2 C27 C28 112.8(2)
O4 Ti2 C27 C28 -102.6(2)
N2 Ti2 C27 C28 -172.2(2)
C29 Ti2 C27 C28 37.9(2)
C25 Ti2 C27 C28 79.4(2)
C26 Ti2 C27 C28 116.6(3)
O5 Ti2 C27 C32 96.1(3)
O3 Ti2 C27 C32 -127.6(3)
O4 Ti2 C27 C32 16.9(3)
N2 Ti2 C27 C32 -52.6(3)
C29 Ti2 C27 C32 157.5(4)
C28 Ti2 C27 C32 119.6(4)
C25 Ti2 C27 C32 -161.1(4)
C26 Ti2 C27 C32 -123.9(4)
C26 C27 C28 C29 0.1(4)
C32 C27 C28 C29 173.9(3)
Ti2 C27 C28 C29 -64.8(2)
C26 C27 C28 C33 -179.9(3)
C32 C27 C28 C33 -6.1(6)
Ti2 C27 C28 C33 115.2(3)
C26 C27 C28 Ti2 64.9(3)
C32 C27 C28 Ti2 -121.3(4)
O5 Ti2 C28 C29 -84.5(2)
O3 Ti2 C28 C29 14.2(3)
O4 Ti2 C28 C29 -170.8(2)
N2 Ti2 C28 C29 125.8(2)
C25 Ti2 C28 C29 38.2(2)
C27 Ti2 C28 C29 115.4(3)
C26 Ti2 C28 C29 79.2(2)
O5 Ti2 C28 C27 160.0(2)
O3 Ti2 C28 C27 -101.2(2)
O4 Ti2 C28 C27 73.8(2)
N2 Ti2 C28 C27 10.4(3)
C29 Ti2 C28 C27 -115.4(3)
C25 Ti2 C28 C27 -77.2(2)
C26 Ti2 C28 C27 -36.3(2)
O5 Ti2 C28 C33 37.7(3)
O3 Ti2 C28 C33 136.5(3)
O4 Ti2 C28 C33 -48.5(3)
N2 Ti2 C28 C33 -111.9(3)
C29 Ti2 C28 C33 122.3(4)
C25 Ti2 C28 C33 160.5(3)
C27 Ti2 C28 C33 -122.3(4)
C26 Ti2 C28 C33 -158.6(3)
C26 C25 C29 C28 2.1(4)
C30 C25 C29 C28 -176.1(4)
Ti2 C25 C29 C28 66.5(2)
C26 C25 C29 C34 178.3(3)
C30 C25 C29 C34 0.0(6)
Ti2 C25 C29 C34 -117.3(4)
C26 C25 C29 Ti2 -64.4(3)
C30 C25 C29 Ti2 117.3(4)
C27 C28 C29 C25 -1.4(4)
C33 C28 C29 C25 178.6(3)
Ti2 C28 C29 C25 -68.4(2)
C27 C28 C29 C34 -177.5(3)
C33 C28 C29 C34 2.5(6)
Ti2 C28 C29 C34 115.6(4)
C27 C28 C29 Ti2 67.0(2)
C33 C28 C29 Ti2 -113.1(4)
O5 Ti2 C29 C25 -152.5(2)
O3 Ti2 C29 C25 -56.2(2)
O4 Ti2 C29 C25 124.6(2)
N2 Ti2 C29 C25 21.2(3)
C28 Ti2 C29 C25 113.6(3)
C27 Ti2 C29 C25 76.4(2)
C26 Ti2 C29 C25 36.3(2)
O5 Ti2 C29 C28 93.8(2)
O3 Ti2 C29 C28 -169.9(2)
O4 Ti2 C29 C28 11.0(3)
N2 Ti2 C29 C28 -92.4(3)
C25 Ti2 C29 C28 -113.6(3)
C27 Ti2 C29 C28 -37.3(2)
C26 Ti2 C29 C28 -77.4(2)
O5 Ti2 C29 C34 -29.4(3)
O3 Ti2 C29 C34 66.9(3)
O4 Ti2 C29 C34 -112.3(3)
N2 Ti2 C29 C34 144.3(3)
C28 Ti2 C29 C34 -123.3(4)
C25 Ti2 C29 C34 123.1(4)
C27 Ti2 C29 C34 -160.5(3)
C26 Ti2 C29 C34 159.4(3)
C41 B1 C35 C40 84.8(4)
C47 B1 C35 C40 -151.9(3)
C53 B1 C35 C40 -32.7(5)
C41 B1 C35 C36 -85.2(4)
C47 B1 C35 C36 38.2(5)
C53 B1 C35 C36 157.4(3)
C40 C35 C36 C37 -1.3(5)
B1 C35 C36 C37 169.3(3)
C35 C36 C37 C38 0.3(6)
C36 C37 C38 C39 0.5(6)
C37 C38 C39 C40 -0.3(6)
C38 C39 C40 C35 -0.8(6)
C36 C35 C40 C39 1.5(5)
B1 C35 C40 C39 -169.1(3)
C35 B1 C41 C42 0.6(4)
C47 B1 C41 C42 -121.2(4)
C53 B1 C41 C42 119.0(3)
C35 B1 C41 C46 -177.3(3)
C47 B1 C41 C46 60.9(4)
C53 B1 C41 C46 -58.9(4)
C46 C41 C42 C43 -1.8(5)
B1 C41 C42 C43 -179.9(3)
C41 C42 C43 C44 -0.4(5)
C42 C43 C44 C45 1.9(5)
C43 C44 C45 C46 -1.0(6)
C44 C45 C46 C41 -1.4(6)
C42 C41 C46 C45 2.7(5)
B1 C41 C46 C45 -179.2(3)
C41 B1 C47 C52 -24.6(5)
C35 B1 C47 C52 -144.1(4)
C53 B1 C47 C52 95.5(4)
C41 B1 C47 C48 161.7(3)
C35 B1 C47 C48 42.2(5)
C53 B1 C47 C48 -78.2(4)
C52 C47 C48 C49 -2.4(6)
B1 C47 C48 C49 171.9(4)
C47 C48 C49 C50 1.2(6)
C48 C49 C50 C51 0.5(7)
C49 C50 C51 C52 -0.9(7)
C50 C51 C52 C47 -0.4(7)
C48 C47 C52 C51 2.0(6)
B1 C47 C52 C51 -172.1(4)
C41 B1 C53 C54 157.2(3)
C35 B1 C53 C54 -86.6(4)
C47 B1 C53 C54 34.2(5)
C41 B1 C53 C58 -24.4(5)
C35 B1 C53 C58 91.8(4)
C47 B1 C53 C58 -147.3(3)
C58 C53 C54 C55 0.0(5)
B1 C53 C54 C55 178.6(3)
C53 C54 C55 C56 -0.3(6)
C54 C55 C56 C57 0.7(6)
C55 C56 C57 C58 -0.9(5)
C56 C57 C58 C53 0.6(6)
C54 C53 C58 C57 -0.2(5)
B1 C53 C58 C57 -178.8(3)
C5 C6 N1 C2 -5.2(6)
C7 C6 N1 C2 171.6(3)
C5 C6 N1 Ti1 179.8(3)
C7 C6 N1 Ti1 -3.5(4)
C3 C2 N1 C6 4.9(6)
C1 C2 N1 C6 -171.8(3)
C3 C2 N1 Ti1 179.7(3)
C1 C2 N1 Ti1 2.9(4)
O5 Ti1 N1 C6 100.3(3)
O2 Ti1 N1 C6 14.2(3)
O1 Ti1 N1 C6 167.0(3)
C10 Ti1 N1 C6 -76.7(4)
C9 Ti1 N1 C6 -124.8(3)
C11 Ti1 N1 C6 -58.4(3)
C8 Ti1 N1 C6 -113.3(3)
C12 Ti1 N1 C6 -80.0(3)
O5 Ti1 N1 C2 -74.7(3)
O2 Ti1 N1 C2 -160.8(3)
O1 Ti1 N1 C2 -8.0(3)
C10 Ti1 N1 C2 108.3(3)
C9 Ti1 N1 C2 60.3(3)
C11 Ti1 N1 C2 126.6(3)
C8 Ti1 N1 C2 71.7(3)
C12 Ti1 N1 C2 105.0(3)
C22 C23 N2 C19 5.3(6)
C24 C23 N2 C19 -170.8(3)
C22 C23 N2 Ti2 -173.0(3)
C24 C23 N2 Ti2 10.9(4)
C20 C19 N2 C23 -4.9(6)
C18 C19 N2 C23 173.0(3)
C20 C19 N2 Ti2 173.4(3)
C18 C19 N2 Ti2 -8.6(4)
O5 Ti2 N2 C23 -79.9(3)
O3 Ti2 N2 C23 -165.0(3)
O4 Ti2 N2 C23 -12.4(3)
C29 Ti2 N2 C23 108.3(3)
C28 Ti2 N2 C23 58.0(3)
C25 Ti2 N2 C23 120.9(3)
C27 Ti2 N2 C23 63.9(3)
C26 Ti2 N2 C23 95.7(3)
O5 Ti2 N2 C19 101.7(3)
O3 Ti2 N2 C19 16.7(3)
O4 Ti2 N2 C19 169.2(3)
C29 Ti2 N2 C19 -70.0(3)
C28 Ti2 N2 C19 -120.4(3)
C25 Ti2 N2 C19 -57.4(3)
C27 Ti2 N2 C19 -114.5(3)
C26 Ti2 N2 C19 -82.7(3)
C2 C1 O1 Ti1 -14.8(4)
O5 Ti1 O1 C1 147.0(3)
O2 Ti1 O1 C1 51.6(3)
N1 Ti1 O1 C1 12.6(2)
C10 Ti1 O1 C1 -131.1(3)
C9 Ti1 O1 C1 -121.2(3)
C11 Ti1 O1 C1 -92.9(3)
C8 Ti1 O1 C1 -86.2(3)
C12 Ti1 O1 C1 -68.5(3)
C6 C7 O2 Ti1 29.6(4)
O5 Ti1 O2 C7 -153.4(3)
O1 Ti1 O2 C7 -62.9(3)
N1 Ti1 O2 C7 -24.6(3)
C10 Ti1 O2 C7 119.5(3)
C9 Ti1 O2 C7 106.3(4)
C11 Ti1 O2 C7 93.8(3)
C8 Ti1 O2 C7 60.0(3)
C12 Ti1 O2 C7 63.2(3)
C19 C18 O3 Ti2 25.1(5)
O5 Ti2 O3 C18 -153.9(3)
O4 Ti2 O3 C18 -62.1(3)
N2 Ti2 O3 C18 -23.0(3)
C29 Ti2 O3 C18 118.9(3)
C28 Ti2 O3 C18 110.6(3)
C25 Ti2 O3 C18 90.4(3)
C27 Ti2 O3 C18 62.7(3)
C26 Ti2 O3 C18 60.6(3)
C23 C24 O4 Ti2 -10.3(4)
O5 Ti2 O4 C24 147.8(3)
O3 Ti2 O4 C24 51.6(3)
N2 Ti2 O4 C24 12.0(2)
C29 Ti2 O4 C24 -129.6(3)
C28 Ti2 O4 C24 -123.3(3)
C25 Ti2 O4 C24 -87.3(3)
C27 Ti2 O4 C24 -89.7(3)
C26 Ti2 O4 C24 -68.3(3)
O3 Ti2 O5 Ti1 142.5(3)
O4 Ti2 O5 Ti1 6.6(3)
N2 Ti2 O5 Ti1 68.0(4)
C29 Ti2 O5 Ti1 -117.0(3)
C28 Ti2 O5 Ti1 -81.9(3)
C25 Ti2 O5 Ti1 -134.0(3)
C27 Ti2 O5 Ti1 -68.9(4)
C26 Ti2 O5 Ti1 -104.7(3)
O2 Ti1 O5 Ti2 117.8(3)
O1 Ti1 O5 Ti2 -17.7(3)
N1 Ti1 O5 Ti2 42.9(4)
C10 Ti1 O5 Ti2 -138.8(3)
C9 Ti1 O5 Ti2 -103.8(3)
C11 Ti1 O5 Ti2 -158.3(3)
C8 Ti1 O5 Ti2 -94.6(3)
C12 Ti1 O5 Ti2 -136.5(3)
